data_7047690
loop_
_publ_author_name
'Bera, Siba Prasad'
'Mondal, Arpan'
'Roy, Subhadip'
'Dey, Bijoy'
'Santra, Atanu'
'Konar, Sanjit'

_publ_section_title
;
 3D isomorphous lanthanide coordination polymers displaying magnetic
 refrigeration, slow magnetic relaxation and tunable proton conduction.
;
_journal_issue 43
_journal_name_full 'Dalton transactions (Cambridge, England : 2003)'
_journal_page_first 15405
_journal_page_last 15415
_journal_paper_doi 10.1039/c8dt03498b
_journal_volume 47
_journal_year 2018
_chemical_formula_moiety 'C28 H32 Ho4 O34 S84, 4.6(H2 O), 1.4(C2 H3 N1)'
_chemical_formula_sum 'C30.8 H45.4 Ho4 N1.4 O38.6 S4'
_chemical_formula_weight 1840.84
_space_group_crystal_system tetragonal
_space_group_IT_number 82
_space_group_name_Hall 'I -4'
_space_group_name_H-M_alt 'I -4'
_symmetry_space_group_name_Hall 'I -4'
_symmetry_space_group_name_H-M 'I -4'
_atom_sites_solution_hydrogens mixed
_audit_creation_date 2018-01-23
_audit_creation_method
;
Olex2 1.2-dev
(compiled 2017.12.08 svn.r3473 for OlexSys, GUI svn.r5356)
;
_audit_update_record
;
2018-04-20 deposited with the CCDC.
2018-10-02 downloaded from the CCDC.
;
_cell_angle_alpha 90
_cell_angle_beta 90
_cell_angle_gamma 90
_cell_formula_units_Z 2
_cell_length_a 12.8759(6)
_cell_length_b 12.8759(6)
_cell_length_c 16.2369(7)
_cell_measurement_reflns_used 6681
_cell_measurement_temperature 296(2)
_cell_measurement_theta_max 33.288
_cell_measurement_theta_min 3.364
_cell_volume 2691.9(2)
_computing_cell_refinement 'SAINT v8.34A (Bruker, 2013)'
_computing_data_reduction 'SAINT v8.34A (Bruker, 2013)'
_computing_molecular_graphics 'Olex2 (Dolomanov et al., 2009)'
_computing_publication_material 'Olex2 (Dolomanov et al., 2009)'
_computing_structure_refinement 'ShelXL (Sheldrick, 2015)'
_diffrn_ambient_temperature 296.15
_diffrn_measured_fraction_theta_full 0.998
_diffrn_measured_fraction_theta_max 0.995
_diffrn_measurement_device_type 'Bruker APEX-II CCD'
_diffrn_measurement_method '\f and \w scans'
_diffrn_radiation_type MoK\a
_diffrn_radiation_wavelength 0.71073
_diffrn_reflns_av_R_equivalents 0.0219
_diffrn_reflns_av_unetI/netI 0.0428
_diffrn_reflns_Laue_measured_fraction_full 0.998
_diffrn_reflns_Laue_measured_fraction_max 0.995
_diffrn_reflns_limit_h_max 17
_diffrn_reflns_limit_h_min -17
_diffrn_reflns_limit_k_max 18
_diffrn_reflns_limit_k_min -10
_diffrn_reflns_limit_l_max 13
_diffrn_reflns_limit_l_min -22
_diffrn_reflns_number 7832
_diffrn_reflns_point_group_measured_fraction_full 0.917
_diffrn_reflns_point_group_measured_fraction_max 0.876
_diffrn_reflns_theta_full 25.242
_diffrn_reflns_theta_max 29.990
_diffrn_reflns_theta_min 2.509
_exptl_absorpt_coefficient_mu 6.077
_exptl_absorpt_correction_T_max 0.7465
_exptl_absorpt_correction_T_min 0.5159
_exptl_absorpt_correction_type multi-scan
_exptl_absorpt_process_details
'SADABS-2014/2 (Bruker,2014/2) was used for absorption correction. wR2(int) was 0.0931 before and 0.0502 after correction. The Ratio of minimum to maximum transmission is 0.6911. The \l/2 correction factor is 0.00150.'
_exptl_crystal_colour 'pale pink'
_exptl_crystal_density_diffrn 2.271
_exptl_crystal_description block
_exptl_crystal_F_000 1762
_exptl_crystal_size_max 0.34
_exptl_crystal_size_mid 0.31
_exptl_crystal_size_min 0.28
_refine_diff_density_max 0.749
_refine_diff_density_min -0.595
_refine_diff_density_rms 0.112
_refine_ls_abs_structure_details
;
 Flack x determined using 1337 quotients [(I+)-(I-)]/[(I+)+(I-)]
 (Parsons, Flack and Wagner, Acta Cryst. B69 (2013) 249-259).
;
_refine_ls_abs_structure_Flack 0.039(6)
_refine_ls_extinction_coef 0.00024(5)
_refine_ls_extinction_expression Fc^*^=kFc[1+0.001xFc^2^\l^3^/sin(2\q)]^-1/4^
_refine_ls_extinction_method 'SHELXL-2017/1 (Sheldrick 2017)'
_refine_ls_goodness_of_fit_ref 1.004
_refine_ls_hydrogen_treatment mixed
_refine_ls_matrix_type full
_refine_ls_number_parameters 216
_refine_ls_number_reflns 3441
_refine_ls_number_restraints 37
_refine_ls_restrained_S_all 1.000
_refine_ls_R_factor_all 0.0208
_refine_ls_R_factor_gt 0.0201
_refine_ls_shift/su_max 0.002
_refine_ls_shift/su_mean 0.000
_refine_ls_structure_factor_coef Fsqd
_refine_ls_weighting_details 'w=1/[\s^2^(Fo^2^)+(0.0073P)^2^] where P=(Fo^2^+2Fc^2^)/3'
_refine_ls_weighting_scheme calc
_refine_ls_wR_factor_gt 0.0395
_refine_ls_wR_factor_ref 0.0397
_reflns_Friedel_coverage 0.700
_reflns_Friedel_fraction_full 0.828
_reflns_Friedel_fraction_max 0.748
_reflns_number_gt 3368
_reflns_number_total 3441
_reflns_threshold_expression 'I > 2\s(I)'
_cod_data_source_file c8dt03498b2.cif
_cod_data_source_block CP_3
_cod_depositor_comments 'Adding full bibliography for 7047688--7047691.cif.'
_cod_original_cell_volume 2691.9(3)
_cod_original_formula_sum 'C30.80 H45.40 Ho4 N1.40 O38.60 S4'
_cod_database_code 7047690
_shelx_shelxl_version_number 2017/1
_shelx_space_group_comment
;
The symmetry employed for this shelxl refinement is uniquely defined
by the following loop, which should always be used as a source of
symmetry information in preference to the above space-group names.
They are only intended as comments.
;
_olex2_refinement_description
;
1. Fixed Uiso
 At 1.2 times of:
  All C(H) groups, All O(H) groups
 At 1.5 times of:
  All C(H,H,H) groups, All O(H,H) groups
2. Restrained distances
 O2L-H2LA = O2L-H2LB
 0.85 with sigma of 0.02
 O1L-H1LA = O1L-H1LB
 0.85 with sigma of 0.02
 C9-C1AA
 1.456 with sigma of 0.01
 N10-C1AA
 2.593 with sigma of 0.02
 H2LA-H2LB
 1.34 with sigma of 0.04
 H1LA-H1LB
 1.34 with sigma of 0.04
 Ho1-H2LA \\sim Ho1-H2LB
 with sigma of 0.02
 Ho1-H1LA \\sim Ho1-H1LB
 with sigma of 0.02
3. Uiso/Uaniso restraints and constraints
C1AA \\sim C9 \\sim N10: within 2A with sigma of 0.04 and sigma for terminal
atoms of 0.08
Uanis(C1AA) \\sim Ueq: with sigma of 0.001 and sigma for terminal atoms of 0.002
4. Rigid body (RIGU) restrains
 C1AA, C9, N10
 with sigma for 1-2 distances of 0.004 and sigma for 1-3 distances of 0.004
 N10, C1AA, C9
 with sigma for 1-2 distances of 0.001 and sigma for 1-3 distances of 0.001
5. Others
 Fixed Sof: C1AA(0.35) HB(0.35) HC(0.35) HD(0.35) C9(0.35) N10(0.35)
 O0AA(0.15) HE(0.15) HF(0.15)
6.a Riding coordinates:
 O0AA(HE,HF)
6.b Free rotating group:
 O1W(H,HA)
6.c Ternary CH refined with riding coordinates:
 O1(H1)
6.d Aromatic/amide H refined with riding coordinates:
 C7(H7), C6(H6), C3(H3)
6.e Idealised Me refined as rotating group:
 C1AA(HB,HC,HD)
;
_olex2_submission_special_instructions 'No special instructions were received'

loop_
_space_group_symop_operation_xyz
'x, y, z'
'y, -x, -z'
'-y, x, -z'
'-x, -y, z'
'x+1/2, y+1/2, z+1/2'
'y+1/2, -x+1/2, -z+1/2'
'-y+1/2, x+1/2, -z+1/2'
'-x+1/2, -y+1/2, z+1/2'

loop_
_atom_site_label
_atom_site_type_symbol
_atom_site_fract_x
_atom_site_fract_y
_atom_site_fract_z
_atom_site_U_iso_or_equiv
_atom_site_adp_type
_atom_site_occupancy
_atom_site_site_symmetry_order
_atom_site_calc_flag
_atom_site_refinement_flags_posn
_atom_site_refinement_flags_adp
_atom_site_refinement_flags_occupancy
_atom_site_disorder_assembly
_atom_site_disorder_group
Ho1 Ho 0.65105(2) -0.03169(2) 0.32651(2) 0.00899(6) Uani 1 1 d D . . . .
O1 O 0.4827(2) -0.1011(2) 0.31417(19) 0.0082(7) Uani 1 1 d . . . . .
H1 H 0.471082 -0.159446 0.351789 0.010 Uiso 1 1 calc R . . . .
O3 O 0.6586(3) 0.2433(3) 0.2436(2) 0.0189(9) Uani 1 1 d . . . . .
O5 O 1.000000 0.500000 0.4277(3) 0.0118(11) Uani 1 2 d S T P . .
O2L O 0.8321(3) -0.0482(3) 0.3751(2) 0.0189(9) Uani 1 1 d D . . . .
H2LA H 0.857(3) -0.106(2) 0.383(4) 0.028 Uiso 1 1 d DR . . . .
H2LB H 0.848(4) -0.014(4) 0.419(3) 0.028 Uiso 1 1 d DR . . . .
S1 S 1.06290(10) 0.28779(10) 0.46653(8) 0.0118(3) Uani 1 1 d . . . . .
O6 O 1.0527(3) 0.1763(3) 0.4772(2) 0.0189(8) Uani 1 1 d . . . . .
O7 O 1.1586(3) 0.3169(3) 0.4253(2) 0.0195(9) Uani 1 1 d . . . . .
C4 C 0.9584(4) 0.3247(4) 0.4015(3) 0.0093(10) Uani 1 1 d . . . . .
C0AA C 0.7356(4) 0.2068(4) 0.2819(3) 0.0147(11) Uani 1 1 d . . . . .
C2AA C 0.8127(4) 0.2830(4) 0.3148(3) 0.0106(10) Uani 1 1 d . . . . .
C7 C 0.8007(4) 0.3867(4) 0.2971(3) 0.0150(11) Uani 1 1 d . . . . .
H7 H 0.748283 0.407484 0.261356 0.018 Uiso 1 1 calc R . . . .
C6 C 0.8657(4) 0.4611(4) 0.3318(4) 0.0144(10) Uani 1 1 d . . . . .
H6 H 0.857209 0.531041 0.319274 0.017 Uiso 1 1 calc R . . . .
C5 C 0.9424(4) 0.4294(4) 0.3847(3) 0.0102(10) Uani 1 1 d . . . . .
C3 C 0.8930(4) 0.2520(4) 0.3668(3) 0.0126(11) Uani 1 1 d . . . . .
H3 H 0.902593 0.181858 0.378161 0.015 Uiso 1 1 calc R . . . .
O2 O 0.7517(3) 0.1115(3) 0.2940(2) 0.0156(8) Uani 1 1 d . . . . .
O1L O 0.6543(3) -0.1774(3) 0.4191(3) 0.0215(10) Uani 1 1 d D . . . .
H1LA H 0.703(3) -0.219(3) 0.418(4) 0.032 Uiso 1 1 d DR . . . .
H1LB H 0.601(3) -0.200(4) 0.440(4) 0.032 Uiso 1 1 d DR . . . .
O1W O 0.4681(4) -0.2553(4) 0.4598(4) 0.0506(16) Uani 1 1 d . . . . .
H H 0.484200 -0.244350 0.509490 0.076 Uiso 1 1 d G . . . .
HA H 0.456037 -0.319754 0.457694 0.076 Uiso 1 1 d G . . . .
O4 O 1.0503(3) 0.3445(3) 0.5434(2) 0.0120(8) Uani 1 1 d . . . . .
C1AA C 0.495(4) -0.503(6) 0.2668(10) 0.048(5) Uani 0.35 1 d D U . A -1
HB H 0.545105 -0.449156 0.257205 0.073 Uiso 0.35 1 calc GR . . A -1
HC H 0.435449 -0.491896 0.232477 0.073 Uiso 0.35 1 calc GR . . A -1
HD H 0.525496 -0.569248 0.253931 0.073 Uiso 0.35 1 calc GR . . A -1
C9 C 0.4636(14) -0.502(2) 0.3531(10) 0.041(5) Uani 0.35 1 d D U . A -1
N10 N 0.4170(14) -0.4555(16) 0.4097(12) 0.047(4) Uani 0.35 1 d D U . A -1
O0AA O 0.442(3) -0.523(3) 0.422(3) 0.059(12) Uiso 0.15 1 d . . . B -2
HE H 0.491928 -0.528815 0.388106 0.088 Uiso 0.15 1 d R . . B -2
HF H 0.394568 -0.494115 0.394266 0.088 Uiso 0.15 1 d R . . B -2

loop_
_atom_site_aniso_label
_atom_site_aniso_U_11
_atom_site_aniso_U_22
_atom_site_aniso_U_33
_atom_site_aniso_U_23
_atom_site_aniso_U_13
_atom_site_aniso_U_12
Ho1 0.00990(11) 0.00824(11) 0.00883(9) -0.00071(10) -0.00180(10) 0.00063(10)
O1 0.0099(15) 0.0089(15) 0.0057(17) 0.0019(13) 0.0011(14) 0.0004(13)
O3 0.019(2) 0.018(2) 0.020(2) 0.0044(17) -0.0097(18) -0.0106(17)
O5 0.014(3) 0.009(2) 0.012(3) 0.000 0.000 -0.008(2)
O2L 0.019(2) 0.020(2) 0.018(2) -0.0008(18) -0.0068(18) 0.0060(18)
S1 0.0108(6) 0.0159(6) 0.0086(6) -0.0031(5) -0.0014(5) 0.0032(5)
O6 0.025(2) 0.0153(18) 0.016(2) -0.0033(16) -0.0056(18) 0.0094(17)
O7 0.0072(19) 0.037(3) 0.015(2) 0.0004(19) 0.0020(16) 0.0063(18)
C4 0.007(2) 0.012(2) 0.009(2) -0.0020(19) 0.001(2) -0.0006(19)
C0AA 0.017(3) 0.020(3) 0.008(2) -0.001(2) 0.002(2) -0.006(2)
C2AA 0.010(2) 0.013(2) 0.009(2) -0.002(2) -0.001(2) -0.0054(19)
C7 0.013(2) 0.015(3) 0.016(3) 0.002(2) -0.007(2) -0.004(2)
C6 0.016(2) 0.009(2) 0.018(3) 0.001(2) -0.001(3) -0.0035(19)
C5 0.009(2) 0.014(2) 0.008(2) -0.001(2) 0.002(2) -0.005(2)
C3 0.016(3) 0.013(2) 0.009(2) -0.001(2) -0.001(2) 0.001(2)
O2 0.0153(19) 0.0132(18) 0.0182(19) 0.0007(16) -0.0010(17) -0.0077(16)
O1L 0.021(2) 0.017(2) 0.026(2) 0.007(2) -0.004(2) 0.0042(18)
O1W 0.041(3) 0.029(3) 0.082(4) -0.006(3) 0.031(3) 0.001(3)
O4 0.0118(17) 0.0157(18) 0.0084(17) -0.0041(15) -0.0001(15) -0.0015(15)
C1AA 0.048(5) 0.048(5) 0.050(5) -0.001(3) 0.000(3) 0.000(3)
C9 0.026(9) 0.049(11) 0.047(6) -0.004(6) -0.010(5) 0.009(10)
N10 0.031(9) 0.046(11) 0.063(8) -0.015(8) 0.003(7) -0.006(8)

loop_
_atom_type_symbol
_atom_type_description
_atom_type_scat_dispersion_real
_atom_type_scat_dispersion_imag
_atom_type_scat_source
C C 0.0033 0.0016 'International Tables Vol C Tables 4.2.6.8 and 6.1.1.4'
H H 0.0000 0.0000 'International Tables Vol C Tables 4.2.6.8 and 6.1.1.4'
Ho Ho -0.2175 4.6783 'International Tables Vol C Tables 4.2.6.8 and 6.1.1.4'
N N 0.0061 0.0033 'International Tables Vol C Tables 4.2.6.8 and 6.1.1.4'
O O 0.0106 0.0060 'International Tables Vol C Tables 4.2.6.8 and 6.1.1.4'
S S 0.1246 0.1234 'International Tables Vol C Tables 4.2.6.8 and 6.1.1.4'

loop_
_geom_angle_atom_site_label_1
_geom_angle_atom_site_label_2
_geom_angle_atom_site_label_3
_geom_angle
_geom_angle_site_symmetry_1
_geom_angle_site_symmetry_3
_geom_angle_publ_flag
O1 Ho1 O1 72.47(13) . 7_545 y
O1 Ho1 O1 71.04(12) 7_545 4_655 y
O1 Ho1 O1 66.92(12) . 4_655 y
O1 Ho1 O2L 138.94(12) 4_655 . y
O1 Ho1 O2L 149.76(12) . . y
O1 Ho1 O2L 124.64(12) 7_545 . y
O1 Ho1 O1L 76.90(13) . . y
O1 Ho1 O1L 131.74(13) 7_545 . y
O1 Ho1 O4 105.57(12) . 3_646 y
O3 Ho1 O1 144.76(12) 6 4_655 y
O3 Ho1 O1 99.36(12) 6 . y
O3 Ho1 O1 73.89(12) 6 7_545 y
O3 Ho1 O2L 67.22(13) 6 . y
O3 Ho1 O1L 75.41(14) 6 . y
O3 Ho1 O4 137.86(13) 6 3_646 y
O2 Ho1 O1 79.50(12) . 4_655 y
O2 Ho1 O1 143.00(12) . . y
O2 Ho1 O1 82.55(12) . 7_545 y
O2 Ho1 O3 99.36(13) . 6 y
O2 Ho1 O2L 67.24(13) . . y
O2 Ho1 O1L 138.96(14) . . y
O2 Ho1 O4 80.45(13) . 3_646 y
O1L Ho1 O1 127.71(13) . 4_655 y
O1L Ho1 O2L 73.53(14) . . y
O4 Ho1 O1 146.07(11) 3_646 7_545 y
O4 Ho1 O1 77.10(11) 3_646 4_655 y
O4 Ho1 O2L 74.32(13) 3_646 . y
O4 Ho1 O1L 77.84(14) 3_646 . y
Ho1 O1 Ho1 102.33(12) 6 4_655 ?
Ho1 O1 Ho1 112.21(12) . 4_655 ?
Ho1 O1 Ho1 104.84(12) . 6 ?
Ho1 O1 H1 112.3 6 . ?
Ho1 O1 H1 112.3 4_655 . ?
Ho1 O1 H1 112.3 . . ?
C0AA O3 Ho1 127.2(3) . 7_545 ?
C5 O5 C5 118.5(6) 4_765 . ?
Ho1 O2L H2LA 120(3) . . ?
Ho1 O2L H2LB 117(3) . . ?
H2LA O2L H2LB 104(5) . . ?
O6 S1 C4 105.5(2) . . ?
O6 S1 O4 112.6(2) . . ?
O7 S1 O6 112.8(2) . . ?
O7 S1 C4 107.4(2) . . ?
O7 S1 O4 111.1(2) . . ?
O4 S1 C4 107.0(2) . . ?
C5 C4 S1 119.3(4) . . ?
C3 C4 S1 121.6(4) . . ?
C3 C4 C5 119.2(5) . . ?
O3 C0AA C2AA 117.0(5) . . ?
O2 C0AA O3 124.7(5) . . ?
O2 C0AA C2AA 118.3(5) . . ?
C7 C2AA C0AA 119.2(5) . . ?
C7 C2AA C3 119.2(5) . . ?
C3 C2AA C0AA 121.4(5) . . ?
C2AA C7 H7 119.4 . . ?
C2AA C7 C6 121.1(5) . . ?
C6 C7 H7 119.4 . . ?
C7 C6 H6 120.6 . . ?
C5 C6 C7 118.8(5) . . ?
C5 C6 H6 120.6 . . ?
O5 C5 C4 117.7(4) . . ?
O5 C5 C6 120.9(4) . . ?
C6 C5 C4 121.2(4) . . ?
C4 C3 C2AA 120.4(5) . . ?
C4 C3 H3 119.8 . . ?
C2AA C3 H3 119.8 . . ?
C0AA O2 Ho1 136.0(3) . . ?
Ho1 O1L H1LA 120(3) . . ?
Ho1 O1L H1LB 121(3) . . ?
H1LA O1L H1LB 115(5) . . ?
H O1W HA 104.3 . . ?
S1 O4 Ho1 146.0(2) . 2_666 ?
HB C1AA HC 109.5 . . ?
HB C1AA HD 109.5 . . ?
HC C1AA HD 109.5 . . ?
C9 C1AA HB 109.5 . . ?
C9 C1AA HC 109.5 . . ?
C9 C1AA HD 109.5 . . ?
N10 C9 C1AA 148(3) . . ?
HE O0AA HF 104.4 . . ?

loop_
_geom_bond_atom_site_label_1
_geom_bond_atom_site_label_2
_geom_bond_distance
_geom_bond_site_symmetry_2
_geom_bond_publ_flag
Ho1 O1 2.353(3) . y
Ho1 O1 2.435(3) 4_655 y
Ho1 O1 2.380(3) 7_545 y
Ho1 O3 2.319(4) 6 y
Ho1 O2L 2.471(4) . y
Ho1 O2 2.315(4) . y
Ho1 O1L 2.405(4) . y
Ho1 O4 2.362(4) 3_646 y
O1 H1 0.9800 . ?
O3 C0AA 1.261(6) . ?
O5 C5 1.365(5) . ?
O5 C5 1.365(5) 4_765 ?
O2L H2LA 0.82(2) . ?
O2L H2LB 0.85(2) . ?
S1 O6 1.452(4) . ?
S1 O7 1.451(4) . ?
S1 C4 1.775(5) . ?
S1 O4 1.455(4) . ?
C4 C5 1.390(7) . ?
C4 C3 1.380(7) . ?
C0AA C2AA 1.495(7) . ?
C0AA O2 1.259(6) . ?
C2AA C7 1.374(7) . ?
C2AA C3 1.394(7) . ?
C7 H7 0.9300 . ?
C7 C6 1.390(7) . ?
C6 H6 0.9300 . ?
C6 C5 1.372(7) . ?
C3 H3 0.9300 . ?
O1L H1LA 0.82(2) . ?
O1L H1LB 0.82(2) . ?
O1W H 0.8451 . ?
O1W HA 0.8452 . ?
C1AA HB 0.9600 . ?
C1AA HC 0.9600 . ?
C1AA HD 0.9600 . ?
C1AA C9 1.459(12) . ?
C9 N10 1.25(2) . ?
O0AA HE 0.8447 . ?
O0AA HF 0.8445 . ?

loop_
_geom_hbond_atom_site_label_D
_geom_hbond_atom_site_label_H
_geom_hbond_atom_site_label_A
_geom_hbond_distance_DH
_geom_hbond_distance_HA
_geom_hbond_distance_DA
_geom_hbond_angle_DHA
_geom_hbond_publ_flag
O1 H1 O1W 0.98 2.14 3.093(6) 162.5 yes
O1L H1LB O1W 0.82(2) 1.88(3) 2.681(7) 166(6) yes
O1W HA N10 0.85 1.98 2.78(2) 158.4 yes

loop_
_geom_torsion_atom_site_label_1
_geom_torsion_atom_site_label_2
_geom_torsion_atom_site_label_3
_geom_torsion_atom_site_label_4
_geom_torsion
_geom_torsion_site_symmetry_1
_geom_torsion_site_symmetry_4
Ho1 O3 C0AA C2AA 173.8(3) 7_545 .
Ho1 O3 C0AA O2 -6.1(8) 7_545 .
O3 C0AA C2AA C7 -4.6(7) . .
O3 C0AA C2AA C3 171.6(5) . .
O3 C0AA O2 Ho1 -39.6(8) . .
S1 C4 C5 O5 -8.2(6) . .
S1 C4 C5 C6 176.9(4) . .
S1 C4 C3 C2AA -178.8(4) . .
O6 S1 C4 C5 175.2(4) . .
O6 S1 C4 C3 -5.2(5) . .
O6 S1 O4 Ho1 -31.4(5) . 2_666
O7 S1 C4 C5 -64.3(4) . .
O7 S1 C4 C3 115.3(4) . .
O7 S1 O4 Ho1 -159.0(4) . 2_666
C4 S1 O4 Ho1 84.0(4) . 2_666
C0AA C2AA C7 C6 174.8(5) . .
C0AA C2AA C3 C4 -174.9(5) . .
C2AA C0AA O2 Ho1 140.5(4) . .
C2AA C7 C6 C5 -0.3(8) . .
C7 C2AA C3 C4 1.3(8) . .
C7 C6 C5 O5 -172.2(5) . .
C7 C6 C5 C4 2.5(8) . .
C5 O5 C5 C4 124.7(5) 4_765 .
C5 O5 C5 C6 -60.4(4) 4_765 .
C5 C4 C3 C2AA 0.8(8) . .
C3 C4 C5 O5 172.2(4) . .
C3 C4 C5 C6 -2.7(7) . .
C3 C2AA C7 C6 -1.6(8) . .
O2 C0AA C2AA C7 175.3(5) . .
O2 C0AA C2AA C3 -8.5(7) . .
O4 S1 C4 C5 55.1(4) . .
O4 S1 C4 C3 -125.3(4) . .

loop_
_smtbx_masks_void_content
'<scitbx_array_family_flex_ext.std_string object at 0x00000000241F8C28>'
